data_7250886
loop_
_publ_author_name
'Pavlov, Kirill G.'
'Grudova, Mariya R.'
'Kubasov, Alexey S.'
'Khrustalev, Victor N.'
'Kritchenkov, Ilia S.'
'Gomila, Rosa M.'
'Frontera, Antonio'
'Tskhovrebov, Alexander G.'

_publ_section_title
;
 Thiophenyl and benzothiophenyl gold isocyanide complexes: synthesis,
 structures, and aurophilic and gold-involving chalcogen bonding
 interactions
;
_journal_issue 43
_journal_name_full CrystEngComm
_journal_page_first 7021
_journal_page_last 7031
_journal_paper_doi 10.1039/D5CE00724K
_journal_volume 27
_journal_year 2025
_chemical_formula_moiety 'C39 H36 Au3 N3 S3'
_chemical_formula_sum 'C39 H36 Au3 N3 S3'
_chemical_formula_weight 1233.81
_space_group_crystal_system triclinic
_space_group_IT_number 2
_space_group_name_Hall '-P 1'
_space_group_name_H-M_alt 'P -1'
_atom_sites_solution_hydrogens geom
_atom_sites_solution_primary difmap
_atom_sites_solution_secondary difmap
_audit_creation_date 2025-04-21
_audit_creation_method
;
Olex2 1.5
(compiled 2025.04.05 svn.rf049d14d for OlexSys, GUI svn.r7205)
;
_audit_update_record
;
2025-04-22 deposited with the CCDC.	2025-09-22 downloaded from the CCDC.
;
_cell_angle_alpha 100.3410(10)
_cell_angle_beta 97.3260(10)
_cell_angle_gamma 103.9530(10)
_cell_formula_units_Z 2
_cell_length_a 9.9569(2)
_cell_length_b 11.6078(3)
_cell_length_c 17.3895(4)
_cell_measurement_reflns_used 9809
_cell_measurement_temperature 100(2)
_cell_measurement_theta_max 32.57
_cell_measurement_theta_min 2.42
_cell_volume 1887.90(8)
_computing_cell_refinement 'SAINT (Bruker, 2013)'
_computing_data_collection 'APEX3 (Bruker, 2018)'
_computing_data_reduction 'SAINT (Bruker, 2013)'
_computing_molecular_graphics 'Olex2 1.5 (Dolomanov et al., 2009)'
_computing_publication_material 'Olex2 1.5 (Dolomanov et al., 2009)'
_computing_structure_refinement 'SHELXL (Sheldrick, 2015)'
_computing_structure_solution 'SHELXT (Sheldrick, 2015)'
_diffrn_ambient_temperature 100(2)
_diffrn_measured_fraction_theta_full 1.000
_diffrn_measured_fraction_theta_max 0.998
_diffrn_measurement_device_type 'Bruker D8 QUEST PHOTON-III CCD'
_diffrn_measurement_method '\f and \w scans'
_diffrn_radiation_type MoK\a
_diffrn_radiation_wavelength 0.71073
_diffrn_reflns_av_R_equivalents 0.0340
_diffrn_reflns_av_unetI/netI 0.0344
_diffrn_reflns_Laue_measured_fraction_full 1.000
_diffrn_reflns_Laue_measured_fraction_max 0.998
_diffrn_reflns_limit_h_max 15
_diffrn_reflns_limit_h_min -15
_diffrn_reflns_limit_k_max 17
_diffrn_reflns_limit_k_min -17
_diffrn_reflns_limit_l_max 26
_diffrn_reflns_limit_l_min -26
_diffrn_reflns_number 43955
_diffrn_reflns_point_group_measured_fraction_full 1.000
_diffrn_reflns_point_group_measured_fraction_max 0.998
_diffrn_reflns_theta_full 25.242
_diffrn_reflns_theta_max 32.598
_diffrn_reflns_theta_min 2.142
_exptl_absorpt_coefficient_mu 11.825
_exptl_absorpt_correction_T_max 0.149
_exptl_absorpt_correction_T_min 0.095
_exptl_absorpt_correction_type multi-scan
_exptl_absorpt_process_details
;
 SADABS 2016/2: Krause, L., Herbst-Irmer, R., Sheldrick G.M. & Stalke D., 
 J. Appl. Cryst. 48 (2015) 3-10. 
;
_exptl_crystal_colour colourless
_exptl_crystal_colour_primary colourless
_exptl_crystal_density_diffrn 2.170
_exptl_crystal_description prism
_exptl_crystal_F_000 1152
_exptl_crystal_size_max 0.2
_exptl_crystal_size_mid 0.15
_exptl_crystal_size_min 0.15
_refine_diff_density_max 1.095
_refine_diff_density_min -1.200
_refine_diff_density_rms 0.148
_refine_ls_extinction_coef 0.00075(4)
_refine_ls_extinction_expression Fc^*^=kFc[1+0.001xFc^2^\l^3^/sin(2\q)]^-1/4^
_refine_ls_extinction_method SHELXL
_refine_ls_goodness_of_fit_ref 1.045
_refine_ls_hydrogen_treatment constr
_refine_ls_matrix_type full
_refine_ls_number_parameters 476
_refine_ls_number_reflns 13735
_refine_ls_number_restraints 42
_refine_ls_restrained_S_all 1.044
_refine_ls_R_factor_all 0.0302
_refine_ls_R_factor_gt 0.0233
_refine_ls_shift/su_max 0.001
_refine_ls_shift/su_mean 0.000
_refine_ls_structure_factor_coef Fsqd
_refine_ls_weighting_details 'w=1/[\s^2^(Fo^2^)+(0.0076P)^2^+1.8655P] where P=(Fo^2^+2Fc^2^)/3'
_refine_ls_weighting_scheme calc
_refine_ls_wR_factor_gt 0.0432
_refine_ls_wR_factor_ref 0.0452
_reflns_Friedel_coverage 0.000
_reflns_number_gt 12127
_reflns_number_total 13735
_reflns_threshold_expression 'I > 2\s(I)'
_cod_data_source_file d5ce00724k2.cif
_cod_data_source_block MG7
_cod_depositor_comments 'Adding full bibliography for 7250880--7250889.cif.'
_cod_database_code 7250886
_shelxl_version_number 2013-4
_shelx_space_group_comment
;
The symmetry employed for this shelxl refinement is uniquely defined 
by the following loop, which should always be used as a source of 
symmetry information in preference to the above space-group names. 
They are only intended as comments. 
;
_shelx_estimated_absorpt_t_max 0.270
_shelx_estimated_absorpt_t_min 0.201
_olex2_refinement_description
;
1. Restrained distances
 S1-C11 = S1-C12 = S1'-C11' = S1'-C12'
 1.7 with sigma of 0.003
 S2-C24 = S2-C25 = S2'-C24' = S2'-C25'
 1.7 with sigma of 0.003
 S3-C37 = S3-C38 = S3'-C37' = S3'-C38'
 1.7 with sigma of 0.003
 C10-C13 = C10-C13'
 1.45 with sigma of 0.003
 C23-C26 = C23-C26'
 1.45 with sigma of 0.003
 C36-C39 = C36-C39'
 1.45 with sigma of 0.003
 C10-C11 = C12-C13 = C10-C11' = C12'-C13'
 1.36 with sigma of 0.003
 C23-C24 = C25-C26 = C23-C24' = C25'-C26'
 1.36 with sigma of 0.003
 C36-C37 = C38-C39 = C36-C37' = C38'-C39'
 1.36 with sigma of 0.003
2. Restrained planarity
 C10, S1, C11, C12, C13
 with sigma of 0.003
 C10, S1', C11', C12', C13'
 with sigma of 0.003
 C23, S2, C24, C25, C26
 with sigma of 0.003
 C23, S2', C24', C25', C26'
 with sigma of 0.003
 C36, S3, C37, C38, C39
 with sigma of 0.003
 C36, S3', C37', C38', C39'
 with sigma of 0.003
3. Uiso/Uaniso restraints and constraints
Uanis(S1) = Uanis(C12')
Uanis(S1') = Uanis(C12)
Uanis(C11) = Uanis(C13')
Uanis(C11') = Uanis(C13)
Uanis(S2) = Uanis(C25')
Uanis(S2') = Uanis(C25)
Uanis(C24) = Uanis(C26')
Uanis(C24') = Uanis(C26)
Uanis(S3) = Uanis(C38')
Uanis(S3') = Uanis(C38)
Uanis(C37) = Uanis(C39')
Uanis(C37') = Uanis(C39)
4. Others
 Fixed Sof: S1(0.75) C11(0.75) H11A(0.75) C12(0.75) H12A(0.75) C13(0.75)
 H13A(0.75) S1'(0.25) C11'(0.25) H11B(0.25) C12'(0.25) H12B(0.25) C13'(0.25)
 H13B(0.25) S2(0.75) C24(0.75) H24A(0.75) C25(0.75) H25A(0.75) C26(0.75)
 H26A(0.75) S2'(0.25) C24'(0.25) H24B(0.25) C25'(0.25) H25B(0.25) C26'(0.25)
 H26B(0.25) S3(0.5) C37(0.5) H37A(0.5) C38(0.5) H38A(0.5) C39(0.5) H39A(0.5)
 S3'(0.5) C37'(0.5) H37B(0.5) C38'(0.5) H38B(0.5) C39'(0.5) H39B(0.5)
5.a Aromatic/amide H refined with riding coordinates:
 C4(H4), C5(H5), C6(H6), C11(H11A), C12(H12A), C13(H13A), C11'(H11B),
 C12'(H12B), C13'(H13B), C17(H17), C18(H18), C19(H19), C24(H24A), C25(H25A),
 C26(H26A), C24'(H24B), C25'(H25B), C26'(H26B), C30(H30), C31(H31), C32(H32),
 C37(H37A), C38(H38A), C39(H39A), C37'(H37B), C38'(H38B), C39'(H39B)
5.b Idealised Me refined as rotating group:
 C8(H8A,H8B,H8C), C9(H9A,H9B,H9C), C21(H21A,H21B,H21C), C22(H22A,H22B,H22C),
 C34(H34A,H34B,H34C), C35(H35A,H35B,H35C)
;
_olex2_submission_special_instructions 'No special instructions were received'

loop_
_space_group_symop_operation_xyz
'x, y, z'
'-x, -y, -z'

loop_
_atom_site_label
_atom_site_type_symbol
_atom_site_fract_x
_atom_site_fract_y
_atom_site_fract_z
_atom_site_U_iso_or_equiv
_atom_site_adp_type
_atom_site_occupancy
_atom_site_site_symmetry_order
_atom_site_calc_flag
_atom_site_refinement_flags_posn
_atom_site_refinement_flags_adp
_atom_site_refinement_flags_occupancy
_atom_site_disorder_assembly
_atom_site_disorder_group
Au1 Au -0.03948(2) 0.42955(2) 0.34766(2) 0.01353(2) Uani 1 1 d . . . . .
Au2 Au 0.09606(2) 0.31947(2) 0.20975(2) 0.01442(3) Uani 1 1 d . . . . .
Au3 Au 0.31132(2) 0.16463(2) 0.14566(2) 0.01879(3) Uani 1 1 d . . . . .
N1 N -0.0458(3) 0.6547(2) 0.27363(14) 0.0171(4) Uani 1 1 d . . . . .
N2 N 0.3722(2) 0.4613(2) 0.33033(14) 0.0184(5) Uani 1 1 d . . . . .
N3 N 0.3212(2) 0.2985(2) 0.00522(14) 0.0183(5) Uani 1 1 d . . . . .
C1 C -0.0381(3) 0.5724(3) 0.30095(17) 0.0180(5) Uani 1 1 d . . . . .
C2 C -0.0687(3) 0.7489(2) 0.23795(16) 0.0151(5) Uani 1 1 d . . . . .
C3 C -0.1756(3) 0.8006(2) 0.25902(16) 0.0160(5) Uani 1 1 d . . . . .
C4 C -0.2002(3) 0.8903(3) 0.22028(17) 0.0188(5) Uani 1 1 d . . . . .
H4 H -0.2725 0.9274 0.2322 0.023 Uiso 1 1 calc R U . . .
C5 C -0.1214(3) 0.9263(2) 0.16479(17) 0.0196(5) Uani 1 1 d . . . . .
H5 H -0.1411 0.9870 0.1385 0.024 Uiso 1 1 calc R U . . .
C6 C -0.0135(3) 0.8748(3) 0.14670(17) 0.0197(5) Uani 1 1 d . . . . .
H6 H 0.0411 0.9019 0.1091 0.024 Uiso 1 1 calc R U . . .
C7 C 0.0151(3) 0.7840(3) 0.18340(16) 0.0165(5) Uani 1 1 d . . . . .
C8 C -0.2581(3) 0.7606(3) 0.32041(19) 0.0236(6) Uani 1 1 d . . . . .
H8A H -0.2982 0.6722 0.3059 0.035 Uiso 1 1 calc R U . . .
H8B H -0.3341 0.8005 0.3232 0.035 Uiso 1 1 calc R U . . .
H8C H -0.1958 0.7830 0.3723 0.035 Uiso 1 1 calc R U . . .
C9 C 0.1346(4) 0.7312(3) 0.1673(2) 0.0293(7) Uani 1 1 d . . . . .
H9A H 0.1037 0.6427 0.1606 0.044 Uiso 1 1 calc R U . . .
H9B H 0.2132 0.7653 0.2121 0.044 Uiso 1 1 calc R U . . .
H9C H 0.1649 0.7512 0.1188 0.044 Uiso 1 1 calc R U . . .
C10 C -0.0564(2) 0.2858(2) 0.39923(13) 0.0146(5) Uani 1 1 d D . . . .
S1 S -0.07652(14) 0.06751(9) 0.42211(6) 0.0217(2) Uani 0.75 1 d D . P A 1
C11 C -0.0614(5) 0.1706(2) 0.3626(2) 0.0177(5) Uani 0.75 1 d D . P A 1
H11A H -0.0567 0.1489 0.3078 0.021 Uiso 0.75 1 calc R U P A 1
C12 C -0.0770(7) 0.1767(4) 0.5016(3) 0.0315(6) Uani 0.75 1 d D . P A 1
H12A H -0.0840 0.1628 0.5533 0.038 Uiso 0.75 1 calc R U P A 1
C13 C -0.0659(6) 0.2863(5) 0.48181(17) 0.0173(6) Uani 0.75 1 d D . P A 1
H13A H -0.0646 0.3575 0.5191 0.021 Uiso 0.75 1 calc R U P A 1
S1' S -0.0756(7) 0.1640(5) 0.5067(3) 0.0315(6) Uani 0.25 1 d D . P A 2
C11' C -0.0625(12) 0.2980(7) 0.4779(3) 0.0173(6) Uani 0.25 1 d D . P A 2
H11B H -0.0597 0.3723 0.5124 0.021 Uiso 0.25 1 calc R U P A 2
C12' C -0.0729(15) 0.0917(10) 0.4130(4) 0.0217(2) Uani 0.25 1 d D . P A 2
H12B H -0.0784 0.0075 0.3994 0.026 Uiso 0.25 1 calc R U P A 2
C13' C -0.0624(15) 0.1635(5) 0.3588(6) 0.0177(5) Uani 0.25 1 d D . P A 2
H13B H -0.0595 0.1379 0.3042 0.021 Uiso 0.25 1 calc R U P A 2
C14 C 0.2736(3) 0.4083(3) 0.28370(17) 0.0185(5) Uani 1 1 d . . . . .
C15 C 0.4868(3) 0.5306(3) 0.38915(16) 0.0162(5) Uani 1 1 d . . . . .
C16 C 0.4822(3) 0.6464(3) 0.42587(17) 0.0180(5) Uani 1 1 d . . . . .
C17 C 0.5961(3) 0.7142(3) 0.48473(17) 0.0206(6) Uani 1 1 d . . . . .
H17 H 0.5976 0.7938 0.5109 0.025 Uiso 1 1 calc R U . . .
C18 C 0.7073(3) 0.6668(3) 0.50553(17) 0.0212(6) Uani 1 1 d . . . . .
H18 H 0.7844 0.7141 0.5458 0.025 Uiso 1 1 calc R U . . .
C19 C 0.7069(3) 0.5505(3) 0.46789(17) 0.0201(5) Uani 1 1 d . . . . .
H19 H 0.7838 0.5194 0.4828 0.024 Uiso 1 1 calc R U . . .
C20 C 0.5959(3) 0.4790(3) 0.40882(16) 0.0170(5) Uani 1 1 d . . . . .
C21 C 0.3586(3) 0.6942(3) 0.4034(2) 0.0268(6) Uani 1 1 d . . . . .
H21A H 0.3531 0.7034 0.3482 0.040 Uiso 1 1 calc R U . . .
H21B H 0.3702 0.7733 0.4385 0.040 Uiso 1 1 calc R U . . .
H21C H 0.2720 0.6369 0.4087 0.040 Uiso 1 1 calc R U . . .
C22 C 0.5907(3) 0.3520(3) 0.36733(18) 0.0217(6) Uani 1 1 d . . . . .
H22A H 0.6095 0.3523 0.3134 0.033 Uiso 1 1 calc R U . . .
H22B H 0.4972 0.2978 0.3647 0.033 Uiso 1 1 calc R U . . .
H22C H 0.6618 0.3233 0.3969 0.033 Uiso 1 1 calc R U . . .
C23 C -0.0884(2) 0.2290(2) 0.13692(13) 0.0151(5) Uani 1 1 d D . . . .
S2 S -0.35298(9) 0.11642(10) 0.08379(6) 0.01638(19) Uani 0.75 1 d D . P B 1
C24 C -0.2177(2) 0.2022(3) 0.1582(2) 0.0162(5) Uani 0.75 1 d D . P B 1
H24A H -0.2317 0.2292 0.2107 0.019 Uiso 0.75 1 calc R U P B 1
C25 C -0.2399(5) 0.1120(6) 0.0184(3) 0.0285(6) Uani 0.75 1 d D . P B 1
H25A H -0.2674 0.0712 -0.0359 0.034 Uiso 0.75 1 calc R U P B 1
C26 C -0.1053(5) 0.1740(5) 0.05335(17) 0.0183(6) Uani 0.75 1 d D . P B 1
H26A H -0.0289 0.1807 0.0253 0.022 Uiso 0.75 1 calc R U P B 1
S2' S -0.2597(6) 0.0976(6) 0.0136(3) 0.0285(6) Uani 0.25 1 d D . P B 2
C24' C -0.0932(9) 0.1756(9) 0.0600(3) 0.0183(6) Uani 0.25 1 d D . P B 2
H24B H -0.0131 0.1813 0.0350 0.022 Uiso 0.25 1 calc R U P B 2
C25' C -0.3216(12) 0.1376(11) 0.0984(5) 0.01638(19) Uani 0.25 1 d D . P B 2
H25B H -0.4187 0.1123 0.1012 0.020 Uiso 0.25 1 calc R U P B 2
C26' C -0.2240(6) 0.2080(11) 0.1621(7) 0.0162(5) Uani 0.25 1 d D . P B 2
H26B H -0.2415 0.2378 0.2134 0.019 Uiso 0.25 1 calc R U P B 2
C27 C 0.3072(3) 0.2462(3) 0.05547(17) 0.0202(5) Uani 1 1 d . . . . .
C28 C 0.3489(3) 0.3691(2) -0.05103(17) 0.0174(5) Uani 1 1 d . . . . .
C29 C 0.2777(3) 0.4579(3) -0.0564(2) 0.0239(6) Uani 1 1 d . . . . .
C30 C 0.3108(4) 0.5299(3) -0.1107(2) 0.0324(8) Uani 1 1 d . . . . .
H30 H 0.2637 0.5907 -0.1166 0.039 Uiso 1 1 calc R U . . .
C31 C 0.4117(4) 0.5137(3) -0.1561(2) 0.0348(8) Uani 1 1 d . . . . .
H31 H 0.4346 0.5645 -0.1923 0.042 Uiso 1 1 calc R U . . .
C32 C 0.4795(4) 0.4248(3) -0.14944(19) 0.0293(7) Uani 1 1 d . . . . .
H32 H 0.5482 0.4152 -0.1815 0.035 Uiso 1 1 calc R U . . .
C33 C 0.4498(3) 0.3487(3) -0.09697(17) 0.0187(5) Uani 1 1 d . . . . .
C34 C 0.1706(4) 0.4743(3) -0.0051(3) 0.0395(9) Uani 1 1 d . . . . .
H34A H 0.1309 0.5397 -0.0175 0.059 Uiso 1 1 calc R U . . .
H34B H 0.2156 0.4955 0.0509 0.059 Uiso 1 1 calc R U . . .
H34C H 0.0953 0.3985 -0.0153 0.059 Uiso 1 1 calc R U . . .
C35 C 0.5208(3) 0.2510(3) -0.0891(2) 0.0270(7) Uani 1 1 d . . . . .
H35A H 0.4504 0.1756 -0.0893 0.040 Uiso 1 1 calc R U . . .
H35B H 0.5885 0.2756 -0.0390 0.040 Uiso 1 1 calc R U . . .
H35C H 0.5703 0.2376 -0.1337 0.040 Uiso 1 1 calc R U . . .
C36 C 0.3392(3) 0.0828(2) 0.23697(15) 0.0213(6) Uani 1 1 d D . . . .
S3 S 0.3005(2) -0.0087(2) 0.36077(15) 0.0282(4) Uani 0.5 1 d D . P C 1
C37 C 0.2494(6) 0.0613(6) 0.2887(3) 0.0239(7) Uani 0.5 1 d D . P C 1
H37A H 0.1636 0.0840 0.2848 0.029 Uiso 0.5 1 calc R U P C 1
C38 C 0.4492(7) -0.0118(10) 0.3229(5) 0.0368(5) Uani 0.5 1 d D . P C 1
H38A H 0.5190 -0.0456 0.3450 0.044 Uiso 0.5 1 calc R U P C 1
C39 C 0.4597(7) 0.0383(9) 0.2582(5) 0.0316(8) Uani 0.5 1 d D . P C 1
H39A H 0.5364 0.0434 0.2304 0.038 Uiso 0.5 1 calc R U P C 1
S3' S 0.4620(3) -0.0178(3) 0.33747(16) 0.0368(5) Uani 0.5 1 d D . P C 2
C37' C 0.4533(6) 0.0414(7) 0.2549(3) 0.0316(8) Uani 0.5 1 d D . P C 2
H37B H 0.5244 0.0453 0.2231 0.038 Uiso 0.5 1 calc R U P C 2
C38' C 0.3067(6) 0.0116(8) 0.3521(6) 0.0282(4) Uani 0.5 1 d D . P C 2
H38B H 0.2625 -0.0070 0.3953 0.034 Uiso 0.5 1 calc R U P C 2
C39' C 0.2513(8) 0.0642(8) 0.2964(4) 0.0239(7) Uani 0.5 1 d D . P C 2
H39B H 0.1653 0.0861 0.2965 0.029 Uiso 0.5 1 calc R U P C 2

loop_
_atom_site_aniso_label
_atom_site_aniso_U_11
_atom_site_aniso_U_22
_atom_site_aniso_U_33
_atom_site_aniso_U_23
_atom_site_aniso_U_13
_atom_site_aniso_U_12
Au1 0.01716(5) 0.01165(4) 0.01292(5) 0.00288(3) 0.00294(3) 0.00575(3)
Au2 0.01379(5) 0.01504(5) 0.01316(5) 0.00133(3) 0.00248(3) 0.00277(3)
Au3 0.02189(5) 0.01611(5) 0.01757(5) 0.00233(4) 0.00737(4) 0.00262(4)
N1 0.0214(11) 0.0137(10) 0.0161(11) 0.0028(8) 0.0025(9) 0.0053(9)
N2 0.0149(11) 0.0223(12) 0.0186(12) 0.0051(9) 0.0058(9) 0.0043(9)
N3 0.0173(11) 0.0184(11) 0.0174(12) -0.0003(9) 0.0031(9) 0.0044(9)
C1 0.0200(13) 0.0187(13) 0.0165(13) 0.0034(10) 0.0033(10) 0.0077(11)
C2 0.0180(12) 0.0105(11) 0.0159(12) 0.0031(9) 0.0019(10) 0.0025(9)
C3 0.0167(12) 0.0140(12) 0.0170(13) 0.0033(10) 0.0046(10) 0.0030(10)
C4 0.0207(13) 0.0147(12) 0.0211(14) 0.0024(10) 0.0025(11) 0.0069(10)
C5 0.0282(15) 0.0121(12) 0.0165(13) 0.0036(10) -0.0012(11) 0.0040(11)
C6 0.0247(14) 0.0180(13) 0.0143(13) 0.0046(10) 0.0050(11) 0.0002(11)
C7 0.0167(12) 0.0171(12) 0.0137(12) 0.0010(10) 0.0026(10) 0.0023(10)
C8 0.0255(15) 0.0226(14) 0.0259(16) 0.0074(12) 0.0136(12) 0.0062(12)
C9 0.0280(16) 0.0386(19) 0.0290(17) 0.0079(14) 0.0130(14) 0.0191(15)
C10 0.0137(11) 0.0130(11) 0.0167(13) 0.0039(9) 0.0013(9) 0.0029(9)
S1 0.0358(5) 0.0107(4) 0.0209(5) 0.0084(3) 0.0058(4) 0.0065(4)
C11 0.0222(13) 0.0145(12) 0.0154(13) 0.0030(10) 0.0014(11) 0.0041(11)
C12 0.0323(10) 0.0353(13) 0.0273(11) 0.0099(10) 0.0084(9) 0.0063(10)
C13 0.0213(13) 0.0146(14) 0.0170(14) 0.0036(10) 0.0065(11) 0.0052(11)
S1' 0.0323(10) 0.0353(13) 0.0273(11) 0.0099(10) 0.0084(9) 0.0063(10)
C11' 0.0213(13) 0.0146(14) 0.0170(14) 0.0036(10) 0.0065(11) 0.0052(11)
C12' 0.0358(5) 0.0107(4) 0.0209(5) 0.0084(3) 0.0058(4) 0.0065(4)
C13' 0.0222(13) 0.0145(12) 0.0154(13) 0.0030(10) 0.0014(11) 0.0041(11)
C14 0.0166(12) 0.0211(13) 0.0189(14) 0.0036(11) 0.0072(10) 0.0057(11)
C15 0.0132(11) 0.0175(12) 0.0162(13) 0.0039(10) 0.0040(10) 0.0000(10)
C16 0.0160(12) 0.0194(13) 0.0199(14) 0.0073(11) 0.0071(10) 0.0029(10)
C17 0.0222(14) 0.0167(13) 0.0205(14) 0.0036(11) 0.0076(11) -0.0012(11)
C18 0.0183(13) 0.0241(14) 0.0152(13) 0.0033(11) 0.0023(10) -0.0042(11)
C19 0.0155(12) 0.0253(14) 0.0193(14) 0.0070(11) 0.0031(10) 0.0037(11)
C20 0.0139(12) 0.0196(13) 0.0172(13) 0.0051(10) 0.0055(10) 0.0018(10)
C21 0.0252(15) 0.0227(15) 0.0344(18) 0.0058(13) 0.0070(13) 0.0094(12)
C22 0.0181(13) 0.0235(14) 0.0245(15) 0.0042(11) 0.0047(11) 0.0077(11)
C23 0.0187(12) 0.0132(11) 0.0133(12) 0.0032(9) 0.0026(10) 0.0040(10)
S2 0.0123(4) 0.0162(5) 0.0179(5) 0.0021(3) -0.0001(3) 0.0014(3)
C24 0.0172(12) 0.0164(13) 0.0159(13) 0.0023(10) 0.0039(10) 0.0065(10)
C25 0.0353(15) 0.0310(15) 0.0191(10) 0.0038(10) 0.0019(11) 0.0114(13)
C26 0.0194(14) 0.0195(13) 0.0133(13) 0.0040(11) 0.0018(11) 0.0005(11)
S2' 0.0353(15) 0.0310(15) 0.0191(10) 0.0038(10) 0.0019(11) 0.0114(13)
C24' 0.0194(14) 0.0195(13) 0.0133(13) 0.0040(11) 0.0018(11) 0.0005(11)
C25' 0.0123(4) 0.0162(5) 0.0179(5) 0.0021(3) -0.0001(3) 0.0014(3)
C26' 0.0172(12) 0.0164(13) 0.0159(13) 0.0023(10) 0.0039(10) 0.0065(10)
C27 0.0198(13) 0.0192(13) 0.0189(14) -0.0011(11) 0.0048(11) 0.0038(11)
C28 0.0156(12) 0.0147(12) 0.0186(13) 0.0015(10) -0.0004(10) 0.0011(10)
C29 0.0170(13) 0.0154(13) 0.0335(17) -0.0018(12) -0.0058(12) 0.0041(11)
C30 0.0348(18) 0.0169(14) 0.037(2) 0.0053(13) -0.0146(15) 0.0031(13)
C31 0.040(2) 0.0252(16) 0.0288(18) 0.0122(14) -0.0085(15) -0.0084(14)
C32 0.0296(17) 0.0306(17) 0.0199(15) 0.0055(13) 0.0021(13) -0.0054(13)
C33 0.0164(12) 0.0181(13) 0.0188(14) 0.0038(10) 0.0014(10) 0.0006(10)
C34 0.0248(17) 0.0294(18) 0.062(3) -0.0035(17) 0.0071(17) 0.0124(14)
C35 0.0201(14) 0.0292(16) 0.0328(18) 0.0038(13) 0.0073(13) 0.0096(12)
C36 0.0272(15) 0.0135(12) 0.0220(15) 0.0011(10) 0.0087(12) 0.0033(11)
S3 0.0401(8) 0.0221(10) 0.0237(8) 0.0083(6) 0.0123(6) 0.0047(7)
C37 0.0236(15) 0.0247(15) 0.0201(18) 0.0004(13) 0.0068(13) 0.0024(12)
C38 0.0462(10) 0.0350(8) 0.0428(13) 0.0241(9) 0.0170(9) 0.0203(7)
C39 0.0346(19) 0.0309(18) 0.041(2) 0.0163(15) 0.0190(16) 0.0178(15)
S3' 0.0462(10) 0.0350(8) 0.0428(13) 0.0241(9) 0.0170(9) 0.0203(7)
C37' 0.0346(19) 0.0309(18) 0.041(2) 0.0163(15) 0.0190(16) 0.0178(15)
C38' 0.0401(8) 0.0221(10) 0.0237(8) 0.0083(6) 0.0123(6) 0.0047(7)
C39' 0.0236(15) 0.0247(15) 0.0201(18) 0.0004(13) 0.0068(13) 0.0024(12)

loop_
_atom_type_symbol
_atom_type_description
_atom_type_scat_dispersion_real
_atom_type_scat_dispersion_imag
_atom_type_scat_source
C C 0.0033 0.0016 'International Tables Vol C Tables 4.2.6.8 and 6.1.1.4'
H H 0.0000 0.0000 'International Tables Vol C Tables 4.2.6.8 and 6.1.1.4'
N N 0.0061 0.0033 'International Tables Vol C Tables 4.2.6.8 and 6.1.1.4'
S S 0.1246 0.1234 'International Tables Vol C Tables 4.2.6.8 and 6.1.1.4'
Au Au -2.0133 8.8022 'International Tables Vol C Tables 4.2.6.8 and 6.1.1.4'

loop_
_geom_angle_atom_site_label_1
_geom_angle_atom_site_label_2
_geom_angle_atom_site_label_3
_geom_angle
_geom_angle_site_symmetry_1
_geom_angle_site_symmetry_3
_geom_angle_publ_flag
C1 Au1 Au2 90.16(8) . . ?
C1 Au1 C10 174.84(10) . . ?
C10 Au1 Au2 94.30(6) . . ?
Au1 Au2 Au3 150.301(4) . . ?
C14 Au2 Au1 83.03(8) . . ?
C14 Au2 Au3 78.85(8) . . ?
C14 Au2 C23 178.30(10) . . ?
C23 Au2 Au1 95.36(6) . . ?
C23 Au2 Au3 102.39(6) . . ?
C27 Au3 Au2 86.09(8) . . ?
C27 Au3 C36 173.32(11) . . ?
C36 Au3 Au2 99.31(6) . . ?
C1 N1 C2 174.6(3) . . ?
C14 N2 C15 176.3(3) . . ?
C27 N3 C28 174.8(3) . . ?
N1 C1 Au1 175.9(3) . . ?
C3 C2 N1 117.5(2) . . ?
C7 C2 N1 118.1(2) . . ?
C7 C2 C3 124.4(2) . . ?
C2 C3 C8 121.2(2) . . ?
C4 C3 C2 116.4(2) . . ?
C4 C3 C8 122.4(2) . . ?
C3 C4 H4 119.5 . . ?
C5 C4 C3 121.1(3) . . ?
C5 C4 H4 119.5 . . ?
C4 C5 H5 119.5 . . ?
C4 C5 C6 120.9(3) . . ?
C6 C5 H5 119.5 . . ?
C5 C6 H6 119.8 . . ?
C5 C6 C7 120.4(3) . . ?
C7 C6 H6 119.8 . . ?
C2 C7 C6 116.8(2) . . ?
C2 C7 C9 121.9(3) . . ?
C6 C7 C9 121.2(3) . . ?
C3 C8 H8A 109.5 . . ?
C3 C8 H8B 109.5 . . ?
C3 C8 H8C 109.5 . . ?
H8A C8 H8B 109.5 . . ?
H8A C8 H8C 109.5 . . ?
H8B C8 H8C 109.5 . . ?
C7 C9 H9A 109.5 . . ?
C7 C9 H9B 109.5 . . ?
C7 C9 H9C 109.5 . . ?
H9A C9 H9B 109.5 . . ?
H9A C9 H9C 109.5 . . ?
H9B C9 H9C 109.5 . . ?
C11 C10 Au1 126.00(19) . . ?
C11 C10 C13 107.8(3) . . ?
C13 C10 Au1 126.2(2) . . ?
C11' C10 Au1 120.8(4) . . ?
C11' C10 C13' 114.1(6) . . ?
C13' C10 Au1 125.1(5) . . ?
C12 S1 C11 91.0(2) . . ?
C10 C11 S1 115.2(2) . . ?
C10 C11 H11A 122.4 . . ?
S1 C11 H11A 122.4 . . ?
S1 C12 H12A 124.2 . . ?
C13 C12 S1 111.5(4) . . ?
C13 C12 H12A 124.2 . . ?
C10 C13 H13A 122.7 . . ?
C12 C13 C10 114.5(4) . . ?
C12 C13 H13A 122.7 . . ?
C11' S1' C12' 91.2(6) . . ?
C10 C11' S1' 111.6(5) . . ?
C10 C11' H11B 124.2 . . ?
S1' C11' H11B 124.2 . . ?
S1' C12' H12B 122.5 . . ?
C13' C12' S1' 115.1(8) . . ?
C13' C12' H12B 122.5 . . ?
C10 C13' H13B 126.0 . . ?
C12' C13' C10 108.1(8) . . ?
C12' C13' H13B 126.0 . . ?
N2 C14 Au2 175.8(2) . . ?
C16 C15 N2 117.3(2) . . ?
C16 C15 C20 124.2(3) . . ?
C20 C15 N2 118.5(2) . . ?
C15 C16 C21 121.2(3) . . ?
C17 C16 C15 116.9(3) . . ?
C17 C16 C21 121.9(3) . . ?
C16 C17 H17 119.7 . . ?
C18 C17 C16 120.7(3) . . ?
C18 C17 H17 119.7 . . ?
C17 C18 H18 119.8 . . ?
C17 C18 C19 120.5(3) . . ?
C19 C18 H18 119.8 . . ?
C18 C19 H19 119.4 . . ?
C20 C19 C18 121.2(3) . . ?
C20 C19 H19 119.4 . . ?
C15 C20 C22 120.7(3) . . ?
C19 C20 C15 116.6(3) . . ?
C19 C20 C22 122.8(3) . . ?
C16 C21 H21A 109.5 . . ?
C16 C21 H21B 109.5 . . ?
C16 C21 H21C 109.5 . . ?
H21A C21 H21B 109.5 . . ?
H21A C21 H21C 109.5 . . ?
H21B C21 H21C 109.5 . . ?
C20 C22 H22A 109.5 . . ?
C20 C22 H22B 109.5 . . ?
C20 C22 H22C 109.5 . . ?
H22A C22 H22B 109.5 . . ?
H22A C22 H22C 109.5 . . ?
H22B C22 H22C 109.5 . . ?
C24 C23 Au2 126.47(19) . . ?
C24 C23 C26 107.7(3) . . ?
C26 C23 Au2 125.7(2) . . ?
C24' C23 Au2 121.4(4) . . ?
C24' C23 C26' 114.3(6) . . ?
C26' C23 Au2 124.1(5) . . ?
C25 S2 C24 90.7(3) . . ?
C23 C24 S2 115.4(2) . . ?
C23 C24 H24A 122.3 . . ?
S2 C24 H24A 122.3 . . ?
S2 C25 H25A 124.1 . . ?
C26 C25 S2 111.8(4) . . ?
C26 C25 H25A 124.1 . . ?
C23 C26 H26A 122.8 . . ?
C25 C26 C23 114.4(4) . . ?
C25 C26 H26A 122.8 . . ?
C24' S2' C25' 90.4(6) . . ?
C23 C24' S2' 112.0(5) . . ?
C23 C24' H24B 124.0 . . ?
S2' C24' H24B 124.0 . . ?
S2' C25' H25B 121.9 . . ?
C26' C25' S2' 116.2(8) . . ?
C26' C25' H25B 121.9 . . ?
C23 C26' H26B 126.4 . . ?
C25' C26' C23 107.1(8) . . ?
C25' C26' H26B 126.4 . . ?
N3 C27 Au3 172.2(3) . . ?
N3 C28 C33 117.8(2) . . ?
C29 C28 N3 118.3(3) . . ?
C29 C28 C33 123.9(3) . . ?
C28 C29 C34 120.9(3) . . ?
C30 C29 C28 117.2(3) . . ?
C30 C29 C34 121.9(3) . . ?
C29 C30 H30 119.8 . . ?
C31 C30 C29 120.4(3) . . ?
C31 C30 H30 119.8 . . ?
C30 C31 H31 119.6 . . ?
C32 C31 C30 120.8(3) . . ?
C32 C31 H31 119.6 . . ?
C31 C32 H32 119.2 . . ?
C31 C32 C33 121.6(3) . . ?
C33 C32 H32 119.2 . . ?
C28 C33 C35 121.3(3) . . ?
C32 C33 C28 116.1(3) . . ?
C32 C33 C35 122.7(3) . . ?
C29 C34 H34A 109.5 . . ?
C29 C34 H34B 109.5 . . ?
C29 C34 H34C 109.5 . . ?
H34A C34 H34B 109.5 . . ?
H34A C34 H34C 109.5 . . ?
H34B C34 H34C 109.5 . . ?
C33 C35 H35A 109.5 . . ?
C33 C35 H35B 109.5 . . ?
C33 C35 H35C 109.5 . . ?
H35A C35 H35B 109.5 . . ?
H35A C35 H35C 109.5 . . ?
H35B C35 H35C 109.5 . . ?
C37 C36 Au3 125.8(2) . . ?
C37 C36 C39 109.2(4) . . ?
C39 C36 Au3 125.0(3) . . ?
C37' C36 Au3 123.5(2) . . ?
C37' C36 C39' 108.5(4) . . ?
C39' C36 Au3 128.0(3) . . ?
C37 S3 C38 89.4(3) . . ?
C36 C37 S3 115.7(3) . . ?
C36 C37 H37A 122.2 . . ?
S3 C37 H37A 122.2 . . ?
S3 C38 H38A 122.9 . . ?
C39 C38 S3 114.2(6) . . ?
C39 C38 H38A 122.9 . . ?
C36 C39 H39A 124.3 . . ?
C38 C39 C36 111.5(6) . . ?
C38 C39 H39A 124.3 . . ?
C37' S3' C38' 89.2(3) . . ?
C36 C37' S3' 116.3(3) . . ?
C36 C37' H37B 121.8 . . ?
S3' C37' H37B 121.8 . . ?
S3' C38' H38B 122.9 . . ?
C39' C38' S3' 114.1(6) . . ?
C39' C38' H38B 122.9 . . ?
C36 C39' H39B 124.1 . . ?
C38' C39' C36 111.9(6) . . ?
C38' C39' H39B 124.1 . . ?

loop_
_geom_bond_atom_site_label_1
_geom_bond_atom_site_label_2
_geom_bond_distance
_geom_bond_site_symmetry_2
_geom_bond_publ_flag
Au1 Au2 3.12441(15) . ?
Au1 C1 1.971(3) . ?
Au1 C10 2.015(2) . ?
Au2 Au3 3.28860(15) . ?
Au2 C14 1.976(3) . ?
Au2 C23 2.020(2) . ?
Au3 C27 1.973(3) . ?
Au3 C36 2.014(3) . ?
N1 C1 1.155(4) . ?
N1 C2 1.400(3) . ?
N2 C14 1.152(4) . ?
N2 C15 1.400(4) . ?
N3 C27 1.154(4) . ?
N3 C28 1.397(4) . ?
C2 C3 1.398(4) . ?
C2 C7 1.392(4) . ?
C3 C4 1.390(4) . ?
C3 C8 1.499(4) . ?
C4 H4 0.9500 . ?
C4 C5 1.379(4) . ?
C5 H5 0.9500 . ?
C5 C6 1.393(4) . ?
C6 H6 0.9500 . ?
C6 C7 1.392(4) . ?
C7 C9 1.498(4) . ?
C8 H8A 0.9800 . ?
C8 H8B 0.9800 . ?
C8 H8C 0.9800 . ?
C9 H9A 0.9800 . ?
C9 H9B 0.9800 . ?
C9 H9C 0.9800 . ?
C10 C11 1.360(3) . ?
C10 C13 1.450(3) . ?
C10 C11' 1.360(3) . ?
C10 C13' 1.450(3) . ?
S1 C11 1.709(3) . ?
S1 C12 1.700(3) . ?
C11 H11A 0.9500 . ?
C12 H12A 0.9500 . ?
C12 C13 1.360(3) . ?
C13 H13A 0.9500 . ?
S1' C11' 1.700(3) . ?
S1' C12' 1.700(3) . ?
C11' H11B 0.9500 . ?
C12' H12B 0.9500 . ?
C12' C13' 1.363(3) . ?
C13' H13B 0.9500 . ?
C15 C16 1.394(4) . ?
C15 C20 1.396(4) . ?
C16 C17 1.392(4) . ?
C16 C21 1.503(4) . ?
C17 H17 0.9500 . ?
C17 C18 1.387(4) . ?
C18 H18 0.9500 . ?
C18 C19 1.388(4) . ?
C19 H19 0.9500 . ?
C19 C20 1.388(4) . ?
C20 C22 1.506(4) . ?
C21 H21A 0.9800 . ?
C21 H21B 0.9800 . ?
C21 H21C 0.9800 . ?
C22 H22A 0.9800 . ?
C22 H22B 0.9800 . ?
C22 H22C 0.9800 . ?
C23 C24 1.364(3) . ?
C23 C26 1.449(3) . ?
C23 C24' 1.360(3) . ?
C23 C26' 1.451(3) . ?
S2 C24 1.710(3) . ?
S2 C25 1.701(3) . ?
C24 H24A 0.9500 . ?
C25 H25A 0.9500 . ?
C25 C26 1.361(3) . ?
C26 H26A 0.9500 . ?
S2' C24' 1.700(3) . ?
S2' C25' 1.701(3) . ?
C24' H24B 0.9500 . ?
C25' H25B 0.9500 . ?
C25' C26' 1.363(3) . ?
C26' H26B 0.9500 . ?
C28 C29 1.394(4) . ?
C28 C33 1.399(4) . ?
C29 C30 1.388(5) . ?
C29 C34 1.500(5) . ?
C30 H30 0.9500 . ?
C30 C31 1.382(6) . ?
C31 H31 0.9500 . ?
C31 C32 1.376(5) . ?
C32 H32 0.9500 . ?
C32 C33 1.390(4) . ?
C33 C35 1.491(4) . ?
C34 H34A 0.9800 . ?
C34 H34B 0.9800 . ?
C34 H34C 0.9800 . ?
C35 H35A 0.9800 . ?
C35 H35B 0.9800 . ?
C35 H35C 0.9800 . ?
C36 C37 1.360(3) . ?
C36 C39 1.448(3) . ?
C36 C37' 1.358(3) . ?
C36 C39' 1.450(3) . ?
S3 C37 1.701(3) . ?
S3 C38 1.701(3) . ?
C37 H37A 0.9500 . ?
C38 H38A 0.9500 . ?
C38 C39 1.361(3) . ?
C39 H39A 0.9500 . ?
S3' C37' 1.701(3) . ?
S3' C38' 1.701(3) . ?
C37' H37B 0.9500 . ?
C38' H38B 0.9500 . ?
C38' C39' 1.361(3) . ?
C39' H39B 0.9500 . ?

loop_
_geom_torsion_atom_site_label_1
_geom_torsion_atom_site_label_2
_geom_torsion_atom_site_label_3
_geom_torsion_atom_site_label_4
_geom_torsion
_geom_torsion_site_symmetry_1
_geom_torsion_site_symmetry_2
_geom_torsion_site_symmetry_3
_geom_torsion_site_symmetry_4
_geom_torsion_publ_flag
Au1 C10 C11 S1 -179.79(17) . . . . ?
Au1 C10 C13 C12 179.8(2) . . . . ?
Au1 C10 C11' S1' -179.7(3) . . . . ?
Au1 C10 C13' C12' 179.7(3) . . . . ?
Au2 C23 C24 S2 -176.28(17) . . . . ?
Au2 C23 C26 C25 176.31(19) . . . . ?
Au2 C23 C24' S2' 176.1(3) . . . . ?
Au2 C23 C26' C25' -176.0(3) . . . . ?
Au3 C36 C37 S3 -179.6(2) . . . . ?
Au3 C36 C39 C38 179.6(3) . . . . ?
Au3 C36 C37' S3' 176.6(3) . . . . ?
Au3 C36 C39' C38' -176.5(3) . . . . ?
N1 C2 C3 C4 -177.3(3) . . . . ?
N1 C2 C3 C8 2.8(4) . . . . ?
N1 C2 C7 C6 177.7(3) . . . . ?
N1 C2 C7 C9 -5.0(4) . . . . ?
N2 C15 C16 C17 179.5(2) . . . . ?
N2 C15 C16 C21 0.4(4) . . . . ?
N2 C15 C20 C19 -179.5(2) . . . . ?
N2 C15 C20 C22 0.3(4) . . . . ?
N3 C28 C29 C30 177.7(3) . . . . ?
N3 C28 C29 C34 -2.1(4) . . . . ?
N3 C28 C33 C32 -176.9(3) . . . . ?
N3 C28 C33 C35 2.8(4) . . . . ?
C2 C3 C4 C5 -0.7(4) . . . . ?
C3 C2 C7 C6 -1.6(4) . . . . ?
C3 C2 C7 C9 175.7(3) . . . . ?
C3 C4 C5 C6 -0.9(4) . . . . ?
C4 C5 C6 C7 1.3(4) . . . . ?
C5 C6 C7 C2 -0.1(4) . . . . ?
C5 C6 C7 C9 -177.4(3) . . . . ?
C7 C2 C3 C4 1.9(4) . . . . ?
C7 C2 C3 C8 -177.9(3) . . . . ?
C8 C3 C4 C5 179.2(3) . . . . ?
S1 C12 C13 C10 -0.04(15) . . . . ?
C11 C10 C13 C12 0.03(13) . . . . ?
C11 C10 C11' S1' -0.4(8) . . . . ?
C11 C10 C13' C12' 19(40) . . . . ?
C11 S1 C12 C13 0.02(11) . . . . ?
C12 S1 C11 C10 -0.01(5) . . . . ?
C13 C10 C11 S1 -0.01(6) . . . . ?
C13 C10 C11' S1' 9(7) . . . . ?
C13 C10 C13' C12' -0.9(7) . . . . ?
S1' C12' C13' C10 0.01(15) . . . . ?
C11' C10 C11 S1 0.9(7) . . . . ?
C11' C10 C13 C12 -171(7) . . . . ?
C11' C10 C13' C12' -0.01(12) . . . . ?
C11' S1' C12' C13' -0.01(11) . . . . ?
C12' S1' C11' C10 0.00(5) . . . . ?
C13' C10 C11 S1 -160(40) . . . . ?
C13' C10 C13 C12 0.4(8) . . . . ?
C13' C10 C11' S1' 0.00(6) . . . . ?
C15 C16 C17 C18 -0.5(4) . . . . ?
C16 C15 C20 C19 -1.2(4) . . . . ?
C16 C15 C20 C22 178.6(3) . . . . ?
C16 C17 C18 C19 0.0(4) . . . . ?
C17 C18 C19 C20 0.0(4) . . . . ?
C18 C19 C20 C15 0.6(4) . . . . ?
C18 C19 C20 C22 -179.2(3) . . . . ?
C20 C15 C16 C17 1.2(4) . . . . ?
C20 C15 C16 C21 -177.9(3) . . . . ?
C21 C16 C17 C18 178.5(3) . . . . ?
S2 C25 C26 C23 0.01(15) . . . . ?
C24 C23 C26 C25 -0.01(13) . . . . ?
C24 C23 C24' S2' 2.5(7) . . . . ?
C24 C23 C26' C25' -42(11) . . . . ?
C24 S2 C25 C26 -0.01(11) . . . . ?
C25 S2 C24 C23 0.00(5) . . . . ?
C26 C23 C24 S2 0.00(6) . . . . ?
C26 C23 C24' S2' -34(7) . . . . ?
C26 C23 C26' C25' 2.9(7) . . . . ?
S2' C25' C26' C23 0.01(15) . . . . ?
C24' C23 C24 S2 -3.1(7) . . . . ?
C24' C23 C26 C25 145(7) . . . . ?
C24' C23 C26' C25' 0.00(12) . . . . ?
C24' S2' C25' C26' 0.00(11) . . . . ?
C25' S2' C24' C23 0.00(5) . . . . ?
C26' C23 C24 S2 136(11) . . . . ?
C26' C23 C26 C25 -2.6(8) . . . . ?
C26' C23 C24' S2' 0.00(6) . . . . ?
C28 C29 C30 C31 -0.8(5) . . . . ?
C29 C28 C33 C32 1.1(4) . . . . ?
C29 C28 C33 C35 -179.2(3) . . . . ?
C29 C30 C31 C32 1.1(5) . . . . ?
C30 C31 C32 C33 -0.3(5) . . . . ?
C31 C32 C33 C28 -0.8(5) . . . . ?
C31 C32 C33 C35 179.5(3) . . . . ?
C33 C28 C29 C30 -0.3(4) . . . . ?
C33 C28 C29 C34 180.0(3) . . . . ?
C34 C29 C30 C31 178.9(3) . . . . ?
S3 C38 C39 C36 -0.01(16) . . . . ?
C37 C36 C39 C38 0.01(13) . . . . ?
C37 C36 C37' S3' -3.3(8) . . . . ?
C37 C36 C39' C38' 126(7) . . . . ?
C37 S3 C38 C39 0.01(11) . . . . ?
C38 S3 C37 C36 0.00(5) . . . . ?
C39 C36 C37 S3 -0.01(6) . . . . ?
C39 C36 C37' S3' 9(26) . . . . ?
C39 C36 C39' C38' -0.3(8) . . . . ?
S3' C38' C39' C36 0.04(16) . . . . ?
C37' C36 C37 S3 0.3(8) . . . . ?
C37' C36 C39 C38 -168(27) . . . . ?
C37' C36 C39' C38' -0.03(13) . . . . ?
C37' S3' C38' C39' -0.03(11) . . . . ?
C38' S3' C37' C36 0.01(5) . . . . ?
C39' C36 C37 S3 -54(7) . . . . ?
C39' C36 C39 C38 3.3(7) . . . . ?
C39' C36 C37' S3' 0.01(6) . . . . ?
